data_7051398
_journal_name_full 'New Journal of Chemistry'
_journal_paper_doi 10.1039/a808494g
_journal_year 1999
_chemical_formula_sum 'C13.5 H20 Au2 Cl3 N O2 S3'
_chemical_formula_weight 824.77
_space_group_IT_number 2
_symmetry_cell_setting triclinic
_symmetry_space_group_name_Hall '-P 1'
_symmetry_space_group_name_H-M 'P -1'
_cell_angle_alpha 107.37(1)
_cell_angle_beta 95.23(1)
_cell_angle_gamma 90.33(1)
_cell_formula_units_Z 2
_cell_length_a 7.977(1)
_cell_length_b 11.053(1)
_cell_length_c 12.455(1)
_cell_measurement_temperature 203(2)
_cell_volume 1043.1(2)
_diffrn_ambient_temperature 203(2)
_exptl_crystal_density_diffrn 2.626
_cod_depositor_comments
;
The following automatic conversions were performed:
'_geom_bond_publ_flag' value 'Yes' changed to 'yes' according to
'/home/saulius/struct/CIF-dictionaries/cif_core.dic' dictionary named
'cif_core.dic' version 2.4.1 from 2010-06-29 (5 times).

Automatic conversion script
Id: cif_fix_enum 1527 2010-12-29 10:47:43Z saulius 
;
_cod_original_formula_sum 'C13.50 H20 Au2 Cl3 N O2 S3'
_cod_database_code 7051398

loop_
_symmetry_equiv_pos_as_xyz
'x, y, z'
'-x, -y, -z'

loop_
_atom_site_label
_atom_site_type_symbol
_atom_site_fract_x
_atom_site_fract_y
_atom_site_fract_z
_atom_site_U_iso_or_equiv
_atom_site_adp_type
_atom_site_occupancy
_atom_site_calc_flag
_atom_site_refinement_flags
_atom_site_disorder_assembly
_atom_site_disorder_group
Au1 Au 0.87109(3) -0.262282(18) -0.181563(17) 0.02858(9) Uani 1 d . . .
Au2 Au 0.66245(2) -0.14707(2) 0.022356(16) 0.02751(9) Uani 1 d . . .
Cl2 Cl 0.40482(18) -0.19200(16) -0.07814(13) 0.0390(3) Uani 1 d . . .
Cl1 Cl 0.9728(2) -0.40548(15) -0.09675(14) 0.0418(3) Uani 1 d . . .
S1 S 0.78119(17) -0.14042(13) -0.29061(11) 0.0281(3) Uani 1 d . . .
C2 C 0.9713(7) -0.0826(6) -0.3335(5) 0.0294(11) Uani 1 d . . .
H2A H 1.0096 -0.1515 -0.3952 0.035 Uiso 1 calc R . .
H2B H 0.9393 -0.0137 -0.3649 0.035 Uiso 1 calc R . .
C3 C 1.1205(7) -0.0348(6) -0.2465(5) 0.0327(11) Uani 1 d . . .
H3A H 1.2116 -0.0097 -0.2839 0.039 Uiso 1 calc R . .
H3B H 1.1600 -0.1052 -0.2193 0.039 Uiso 1 calc R . .
S4 S 1.08238(16) 0.09842(13) -0.12450(11) 0.0271(3) Uani 1 d . . .
C5 C 1.0377(7) 0.2297(5) -0.1818(5) 0.0296(11) Uani 1 d . . .
H5A H 1.0956 0.3069 -0.1312 0.036 Uiso 1 calc R . .
H5B H 1.0828 0.2116 -0.2554 0.036 Uiso 1 calc R . .
C6 C 0.8495(7) 0.2534(5) -0.1964(4) 0.0267(10) Uani 1 d . . .
H6A H 0.7999 0.2543 -0.1270 0.032 Uiso 1 calc R . .
H6B H 0.8355 0.3373 -0.2069 0.032 Uiso 1 calc R . .
N7 N 0.7560(5) 0.1570(4) -0.2936(4) 0.0229(8) Uani 1 d . . .
C8 C 0.6151(6) 0.0864(5) -0.2689(5) 0.0280(10) Uani 1 d . . .
H8A H 0.5512 0.0383 -0.3400 0.034 Uiso 1 calc R . .
H8B H 0.5393 0.1464 -0.2243 0.034 Uiso 1 calc R . .
C9 C 0.6754(7) -0.0033(5) -0.2049(5) 0.0261(10) Uani 1 d . . .
H9A H 0.5788 -0.0336 -0.1756 0.031 Uiso 1 calc R . .
H9B H 0.7536 0.0429 -0.1400 0.031 Uiso 1 calc R . .
S S 0.73637(14) 0.19336(12) -0.41325(9) 0.0226(2) Uani 1 d . . .
O1 O 0.6770(5) 0.0796(4) -0.4997(3) 0.0329(8) Uani 1 d . . .
O2 O 0.8952(5) 0.2506(4) -0.4203(3) 0.0308(8) Uani 1 d . . .
C1P C 0.5811(6) 0.3076(4) -0.4017(3) 0.0240(9) Uani 1 d D . .
C2P C 0.4126(6) 0.2679(5) -0.4246(3) 0.0277(10) Uani 1 d D . .
H2P H 0.3813 0.1811 -0.4486 0.033 Uiso 1 calc R . .
C3P C 0.2920(6) 0.3594(5) -0.4112(4) 0.0325(12) Uani 1 d D . .
H3P H 0.1775 0.3337 -0.4261 0.039 Uiso 1 calc R . .
C4P C 0.3353(6) 0.4883(5) -0.3763(4) 0.0304(11) Uani 1 d D . .
C5P C 0.5053(7) 0.5238(5) -0.3538(4) 0.0316(11) Uani 1 d D . .
H5P H 0.5371 0.6104 -0.3296 0.038 Uiso 1 calc R . .
C6P C 0.6289(6) 0.4350(5) -0.3659(4) 0.0294(11) Uani 1 d D . .
H6P H 0.7433 0.4607 -0.3502 0.035 Uiso 1 calc R . .
C4M C 0.2028(9) 0.5884(7) -0.3612(5) 0.0440(16) Uani 1 d D . .
H4M1 H 0.2501 0.6648 -0.3715 0.066 Uiso 1 calc R . .
H4M2 H 0.1667 0.6075 -0.2858 0.066 Uiso 1 calc R . .
H4M3 H 0.1069 0.5569 -0.4167 0.066 Uiso 1 calc R . .
Cl1S Cl 0.5565(4) -0.4159(3) 0.1146(2) 0.0747(6) Uani 1 d . A -1
C1S C 0.594(2) -0.5117(17) -0.0083(15) 0.056(4) Uiso 0.50 d PG A -1
H1S1 H 0.6739 -0.5043 -0.0592 0.068 Uiso 0.50 d PG A -1
H1S2 H 0.6086 -0.5933 0.0030 0.068 Uiso 0.50 d PG A -1

loop_
_atom_site_aniso_label
_atom_site_aniso_U_11
_atom_site_aniso_U_22
_atom_site_aniso_U_33
_atom_site_aniso_U_23
_atom_site_aniso_U_13
_atom_site_aniso_U_12
Au1 0.03363(13) 0.02231(12) 0.02906(13) 0.00586(9) 0.00547(9) 0.00216(8)
Au2 0.02401(12) 0.03380(14) 0.02419(12) 0.00844(9) 0.00052(8) 0.00251(8)
Cl2 0.0290(6) 0.0454(8) 0.0397(7) 0.0119(6) -0.0075(5) -0.0022(6)
Cl1 0.0540(9) 0.0324(7) 0.0428(8) 0.0163(6) 0.0071(7) 0.0058(6)
S1 0.0312(6) 0.0242(6) 0.0261(6) 0.0035(5) 0.0017(5) 0.0007(5)
C2 0.031(3) 0.031(3) 0.024(2) 0.003(2) 0.009(2) 0.007(2)
C3 0.026(2) 0.035(3) 0.037(3) 0.009(2) 0.009(2) 0.003(2)
S4 0.0234(6) 0.0303(6) 0.0251(6) 0.0052(5) 0.0001(4) 0.0016(5)
C5 0.029(2) 0.029(3) 0.031(3) 0.011(2) -0.002(2) 0.001(2)
C6 0.027(2) 0.024(2) 0.025(2) 0.0008(19) 0.0005(19) 0.0039(19)
N7 0.0210(18) 0.023(2) 0.0234(19) 0.0062(16) -0.0006(15) 0.0007(15)
C8 0.018(2) 0.032(3) 0.035(3) 0.011(2) 0.0066(19) 0.0025(19)
C9 0.025(2) 0.029(3) 0.029(2) 0.015(2) 0.0066(19) 0.003(2)
S 0.0203(5) 0.0250(6) 0.0209(5) 0.0041(5) 0.0031(4) 0.0004(4)
O1 0.037(2) 0.030(2) 0.0268(18) 0.0021(16) 0.0035(16) 0.0031(17)
O2 0.0206(16) 0.041(2) 0.0316(19) 0.0108(17) 0.0071(14) 0.0006(16)
C1P 0.023(2) 0.025(2) 0.023(2) 0.0057(18) 0.0018(18) 0.0016(18)
C2P 0.021(2) 0.030(3) 0.029(2) 0.005(2) -0.0003(18) -0.0027(19)
C3P 0.019(2) 0.040(3) 0.036(3) 0.009(2) -0.001(2) -0.003(2)
C4P 0.026(2) 0.038(3) 0.026(2) 0.009(2) 0.0001(19) 0.005(2)
C5P 0.031(3) 0.025(3) 0.037(3) 0.008(2) 0.001(2) 0.000(2)
C6P 0.023(2) 0.027(3) 0.040(3) 0.013(2) 0.005(2) -0.0028(19)
C4M 0.039(3) 0.048(4) 0.049(4) 0.018(3) 0.010(3) 0.021(3)
Cl1S 0.0974(18) 0.0739(15) 0.0490(11) 0.0163(11) -0.0042(11) -0.0054(13)

loop_
_geom_bond_atom_site_label_1
_geom_bond_atom_site_label_2
_geom_bond_distance
_geom_bond_site_symmetry_2
_geom_bond_publ_flag
Au1 Au2 3.1155(5) . yes
Au1 S1 2.2581(14) . yes
Au2 S4 2.2711(13) 2_755 yes
Au1 Cl1 2.2664(15) . yes
Au2 Cl1 2.2770(14) . yes
S1 C2 1.826(6) . ?
S1 C9 1.833(5) . ?
C2 C3 1.511(8) . ?
C3 S4 1.823(6) . ?
S4 C5 1.822(6) . ?
C5 C6 1.529(7) . ?
C6 N7 1.488(6) . ?
N7 C8 1.471(6) . ?
N7 S 1.650(4) . ?
C8 C9 1.502(7) . ?
S O1 1.434(4) . ?
S O2 1.435(4) . ?
S C1P 1.759(5) . ?
C1P C6P 1.384(6) . ?
C1P C2P 1.389(6) . ?
C2P C3P 1.385(6) . ?
C3P C4P 1.391(6) . ?
C4P C5P 1.390(6) . ?
C4P C4M 1.517(8) . ?
C5P C6P 1.380(6) . ?
Cl1S C1S 1.634(18) . ?
